data_7208421
loop_
_publ_author_name
'Dang, Song'
'Ma, En'
'Sun, Zhong-Ming'
'Zhang, Hongjie'

_publ_section_title
;
 A layer-structured Eu-MOF as a highly selective fluorescent probe for
 Fe3+ detection through a cation-exchange approach
;
_journal_issue 33
_journal_name_full 'Journal of Materials Chemistry'
_journal_page_first 16920
_journal_paper_doi 10.1039/c2jm32661b
_journal_volume 22
_journal_year 2012
_chemical_formula_sum 'C35 H32 N O13 Y'
_chemical_formula_weight 763.53
_chemical_name_systematic
;
?
;
_space_group_IT_number 2
_symmetry_cell_setting triclinic
_symmetry_space_group_name_Hall '-P 1'
_symmetry_space_group_name_H-M 'P -1'
_atom_sites_solution_hydrogens geom
_atom_sites_solution_primary direct
_atom_sites_solution_secondary difmap
_audit_creation_method SHELXL-97
_cell_angle_alpha 82.597(2)
_cell_angle_beta 82.102(2)
_cell_angle_gamma 87.194(2)
_cell_formula_units_Z 2
_cell_length_a 9.3193(11)
_cell_length_b 11.8459(14)
_cell_length_c 17.601(2)
_cell_measurement_temperature 273(2)
_cell_volume 1907.6(4)
_computing_structure_refinement 'SHELXL-97 (Sheldrick, 1997)'
_computing_structure_solution 'SHELXS-97 (Sheldrick, 1990)'
_diffrn_ambient_temperature 273(2)
_diffrn_measured_fraction_theta_full 0.982
_diffrn_measured_fraction_theta_max 0.982
_diffrn_radiation_monochromator graphite
_diffrn_radiation_source 'fine-focus sealed tube'
_diffrn_radiation_type MoK\a
_diffrn_radiation_wavelength 0.71073
_diffrn_reflns_av_R_equivalents 0.0320
_diffrn_reflns_av_sigmaI/netI 0.0861
_diffrn_reflns_limit_h_max 11
_diffrn_reflns_limit_h_min -8
_diffrn_reflns_limit_k_max 12
_diffrn_reflns_limit_k_min -14
_diffrn_reflns_limit_l_max 21
_diffrn_reflns_limit_l_min -21
_diffrn_reflns_number 10693
_diffrn_reflns_theta_full 26.13
_diffrn_reflns_theta_max 26.13
_diffrn_reflns_theta_min 1.18
_exptl_absorpt_coefficient_mu 1.590
_exptl_absorpt_correction_T_max 0.7453
_exptl_absorpt_correction_T_min 0.6349
_exptl_absorpt_correction_type multi-scan
_exptl_absorpt_process_details sadabs
_exptl_crystal_colour colorless
_exptl_crystal_density_diffrn 1.329
_exptl_crystal_density_method 'not measured'
_exptl_crystal_description block
_exptl_crystal_F_000 784
_exptl_crystal_size_max 0.12
_exptl_crystal_size_mid 0.11
_exptl_crystal_size_min 0.08
_refine_diff_density_max 1.232
_refine_diff_density_min -0.560
_refine_diff_density_rms 0.169
_refine_ls_extinction_method none
_refine_ls_goodness_of_fit_ref 1.050
_refine_ls_hydrogen_treatment mixed
_refine_ls_matrix_type full
_refine_ls_number_parameters 451
_refine_ls_number_reflns 7485
_refine_ls_number_restraints 0
_refine_ls_restrained_S_all 1.050
_refine_ls_R_factor_all 0.1182
_refine_ls_R_factor_gt 0.0710
_refine_ls_shift/su_max 0.001
_refine_ls_shift/su_mean 0.000
_refine_ls_structure_factor_coef Fsqd
_refine_ls_weighting_details 'calc w=1/[\s^2^(Fo^2^)+(0.1457P)^2^+0.0000P] where P=(Fo^2^+2Fc^2^)/3'
_refine_ls_weighting_scheme calc
_refine_ls_wR_factor_gt 0.2108
_refine_ls_wR_factor_ref 0.2436
_reflns_number_gt 4866
_reflns_number_total 7485
_reflns_threshold_expression >2sigma(I)
_cod_data_source_file c2jm32661b.txt
_cod_data_source_block 1
_cod_original_sg_symbol_H-M P-1
_cod_database_code 7208421

loop_
_symmetry_equiv_pos_as_xyz
'x, y, z'
'-x, -y, -z'

loop_
_atom_site_label
_atom_site_type_symbol
_atom_site_fract_x
_atom_site_fract_y
_atom_site_fract_z
_atom_site_U_iso_or_equiv
_atom_site_adp_type
_atom_site_occupancy
_atom_site_symmetry_multiplicity
_atom_site_calc_flag
_atom_site_refinement_flags
Y1 Y 0.32590(6) 0.83531(5) 0.51280(3) 0.0365(2) Uani 1 1 d .
N1 N 0.2683(7) 0.3722(6) 0.4977(4) 0.0672(17) Uani 1 1 d .
H80A H 0.3569 0.3352 0.5112 0.081 Uiso 1 1 d R
H80B H 0.2468 0.4341 0.5280 0.081 Uiso 1 1 d R
C1 C 0.7377(9) 0.6639(6) 0.0127(4) 0.059(2) Uani 1 1 d .
C2 C 0.6947(8) 0.5495(6) 0.0616(4) 0.0599(19) Uani 1 1 d .
H2A H 0.7082 0.4893 0.0286 0.072 Uiso 1 1 calc R
H2B H 0.7587 0.5321 0.1010 0.072 Uiso 1 1 calc R
C3 C 0.7236(9) 0.7632(7) 0.0632(4) 0.061(2) Uani 1 1 d .
H3A H 0.7435 0.8350 0.0310 0.074 Uiso 1 1 calc R
H3B H 0.6264 0.7680 0.0907 0.074 Uiso 1 1 calc R
C4 C 0.6427(13) 0.6872(8) -0.0509(4) 0.096(3) Uani 1 1 d .
H4A H 0.6504 0.6242 -0.0816 0.115 Uiso 1 1 calc R
H4B H 0.5421 0.6973 -0.0291 0.115 Uiso 1 1 calc R
C5 C 0.8963(12) 0.6542(8) -0.0239(5) 0.102(4) Uani 1 1 d .
H5A H 0.9271 0.7265 -0.0523 0.122 Uiso 1 1 calc R
H5B H 0.9587 0.6327 0.0158 0.122 Uiso 1 1 calc R
C6 C 0.5163(8) 0.5884(6) 0.1698(3) 0.0524(17) Uani 1 1 d .
C7 C 0.6057(9) 0.5684(7) 0.2267(4) 0.062(2) Uani 1 1 d .
H7A H 0.6912 0.5252 0.2189 0.074 Uiso 1 1 calc R
C8 C 0.5662(8) 0.6137(7) 0.2959(4) 0.0574(19) Uani 1 1 d .
H8A H 0.6284 0.6030 0.3335 0.069 Uiso 1 1 calc R
C9 C 0.4366(7) 0.6743(6) 0.3103(3) 0.0454(16) Uani 1 1 d .
C10 C 0.3475(8) 0.6903(8) 0.2532(4) 0.068(2) Uani 1 1 d .
H10A H 0.2596 0.7302 0.2620 0.082 Uiso 1 1 calc R
C11 C 0.3854(8) 0.6487(9) 0.1837(4) 0.075(3) Uani 1 1 d .
H11A H 0.3237 0.6608 0.1459 0.090 Uiso 1 1 calc R
C12 C 0.3952(7) 0.7238(6) 0.3840(3) 0.0436(15) Uani 1 1 d .
C13 C 0.8208(8) 0.8089(6) 0.1733(4) 0.0536(17) Uani 1 1 d .
C14 C 0.9423(8) 0.7985(7) 0.2115(4) 0.064(2) Uani 1 1 d .
H14A H 1.0188 0.7492 0.1966 0.077 Uiso 1 1 calc R
C15 C 0.9497(8) 0.8608(7) 0.2710(4) 0.062(2) Uani 1 1 d .
H15A H 1.0326 0.8545 0.2954 0.074 Uiso 1 1 calc R
C16 C 0.8369(7) 0.9325(6) 0.2955(3) 0.0454(15) Uani 1 1 d .
C17 C 0.7148(8) 0.9420(7) 0.2567(4) 0.061(2) Uani 1 1 d .
H17A H 0.6382 0.9913 0.2714 0.073 Uiso 1 1 calc R
C18 C 0.7067(9) 0.8783(7) 0.1963(4) 0.067(2) Uani 1 1 d .
H18A H 0.6238 0.8831 0.1719 0.080 Uiso 1 1 calc R
C36 C 0.8462(7) 0.9974(6) 0.3614(4) 0.0466(16) Uani 1 1 d .
C38 C 1.1788(8) 0.6097(6) -0.3820(4) 0.0507(17) Uani 1 1 d .
C39 C 1.1011(7) 0.6057(6) -0.3012(4) 0.0491(16) Uani 1 1 d .
C40 C 1.0125(9) 0.5181(7) -0.2702(4) 0.072(2) Uani 1 1 d .
H40A H 0.9933 0.4639 -0.3009 0.087 Uiso 1 1 calc R
C41 C 0.9522(10) 0.5096(8) -0.1951(5) 0.089(3) Uani 1 1 d .
H41A H 0.8973 0.4468 -0.1744 0.107 Uiso 1 1 calc R
C42 C 0.9695(10) 0.5883(7) -0.1502(4) 0.073(2) Uani 1 1 d .
C43 C 1.0577(10) 0.6790(7) -0.1796(5) 0.079(3) Uani 1 1 d .
H43A H 1.0720 0.7344 -0.1487 0.095 Uiso 1 1 calc R
C44 C 1.1245(8) 0.6864(6) -0.2553(4) 0.0607(19) Uani 1 1 d .
H44A H 1.1853 0.7462 -0.2751 0.073 Uiso 1 1 calc R
C48 C 0.5940(6) 0.9048(6) -0.4048(3) 0.0414(14) Uani 1 1 d .
C49 C 0.6171(7) 0.8709(5) -0.3230(3) 0.0421(14) Uani 1 1 d .
C50 C 0.5475(7) 0.7809(6) -0.2802(4) 0.0507(16) Uani 1 1 d .
H50A H 0.4860 0.7394 -0.3026 0.061 Uiso 1 1 calc R
C51 C 0.5676(9) 0.7506(7) -0.2035(4) 0.066(2) Uani 1 1 d .
H51A H 0.5181 0.6900 -0.1742 0.079 Uiso 1 1 calc R
C52 C 0.6605(12) 0.8104(8) -0.1711(4) 0.088(3) Uani 1 1 d .
C53 C 0.7241(13) 0.9042(8) -0.2126(5) 0.102(4) Uani 1 1 d .
H53A H 0.7808 0.9481 -0.1890 0.123 Uiso 1 1 calc R
C54 C 0.7063(9) 0.9349(7) -0.2883(4) 0.068(2) Uani 1 1 d .
H54A H 0.7529 0.9976 -0.3165 0.081 Uiso 1 1 calc R
C68 C 0.1558(12) 0.2944(10) 0.5186(9) 0.160(6) Uani 1 1 d .
H68A H 0.1500 0.2675 0.5727 0.239 Uiso 1 1 calc R
H68B H 0.1752 0.2311 0.4893 0.239 Uiso 1 1 calc R
H68C H 0.0655 0.3315 0.5080 0.239 Uiso 1 1 calc R
C76 C 0.288(2) 0.4174(11) 0.4188(6) 0.217(10) Uani 1 1 d .
H76A H 0.3653 0.4702 0.4096 0.325 Uiso 1 1 calc R
H76B H 0.2002 0.4561 0.4056 0.325 Uiso 1 1 calc R
H76C H 0.3121 0.3567 0.3876 0.325 Uiso 1 1 calc R
O1 O 0.5474(5) 0.5511(4) 0.0983(2) 0.0596(13) Uani 1 1 d .
O1W O 0.0802(5) 0.8645(4) 0.5112(3) 0.0591(13) Uani 1 1 d .
H1WA H 0.0449 0.8993 0.5492 0.089 Uiso 1 1 d R
H1WB H 0.0653 0.9046 0.4692 0.089 Uiso 1 1 d R
O2 O 0.8260(5) 0.7398(5) 0.1160(3) 0.0656(14) Uani 1 1 d .
O3 O 0.6921(11) 0.7876(6) -0.0968(3) 0.135(4) Uani 1 1 d .
O4 O 0.9040(10) 0.5673(6) -0.0756(3) 0.130(3) Uani 1 1 d .
O5 O 0.2714(5) 0.7690(4) 0.3975(3) 0.0564(13) Uani 1 1 d .
O6 O 0.4841(5) 0.7206(4) 0.4323(2) 0.0537(12) Uani 1 1 d .
O7 O 0.7395(5) 1.0609(4) 0.3840(2) 0.0482(11) Uani 1 1 d .
O8 O 0.9611(5) 0.9869(5) 0.3903(3) 0.0691(15) Uani 1 1 d .
O9 O 0.6361(5) 1.0020(4) -0.4363(3) 0.0590(13) Uani 1 1 d .
O10 O 0.5369(4) 0.8370(4) -0.4390(2) 0.0450(10) Uani 1 1 d .
O11 O 1.2690(5) 0.6819(4) -0.4063(3) 0.0594(13) Uani 1 1 d .
O12 O 1.1476(8) 0.5349(6) -0.4198(3) 0.099(2) Uani 1 1 d .

loop_
_atom_site_aniso_label
_atom_site_aniso_U_11
_atom_site_aniso_U_22
_atom_site_aniso_U_33
_atom_site_aniso_U_23
_atom_site_aniso_U_13
_atom_site_aniso_U_12
Y1 0.0401(4) 0.0453(4) 0.0256(3) -0.0089(2) -0.0039(2) -0.0052(2)
N1 0.064(4) 0.069(4) 0.070(4) -0.008(3) -0.011(3) -0.002(3)
C1 0.086(5) 0.068(5) 0.027(3) -0.018(3) 0.000(3) -0.018(4)
C2 0.078(5) 0.070(5) 0.031(3) -0.016(3) 0.008(3) -0.012(4)
C3 0.086(5) 0.062(5) 0.039(4) -0.010(3) -0.012(4) -0.018(4)
C4 0.183(10) 0.076(6) 0.037(4) 0.002(4) -0.034(5) -0.051(6)
C5 0.143(9) 0.100(7) 0.059(5) -0.047(5) 0.046(6) -0.052(7)
C6 0.068(5) 0.066(5) 0.025(3) -0.012(3) -0.001(3) -0.015(4)
C7 0.075(5) 0.078(5) 0.032(4) -0.017(3) -0.003(3) 0.020(4)
C8 0.070(5) 0.074(5) 0.031(3) -0.015(3) -0.013(3) 0.012(4)
C9 0.050(4) 0.057(4) 0.031(3) -0.015(3) 0.001(3) -0.008(3)
C10 0.051(4) 0.115(7) 0.044(4) -0.032(4) -0.009(3) -0.001(4)
C11 0.053(5) 0.138(8) 0.042(4) -0.039(5) -0.009(3) -0.006(5)
C12 0.045(4) 0.058(4) 0.029(3) -0.007(3) -0.003(3) -0.014(3)
C13 0.068(5) 0.062(5) 0.033(3) -0.021(3) -0.002(3) -0.003(4)
C14 0.061(5) 0.086(6) 0.052(4) -0.041(4) -0.009(3) 0.017(4)
C15 0.059(4) 0.082(5) 0.053(4) -0.032(4) -0.021(3) 0.015(4)
C16 0.053(4) 0.054(4) 0.033(3) -0.018(3) -0.010(3) 0.005(3)
C17 0.053(4) 0.081(5) 0.057(4) -0.035(4) -0.015(3) 0.011(4)
C18 0.071(5) 0.086(6) 0.056(5) -0.040(4) -0.025(4) 0.008(4)
C36 0.046(4) 0.060(4) 0.037(3) -0.013(3) -0.010(3) 0.000(3)
C38 0.067(5) 0.052(4) 0.032(3) -0.008(3) 0.000(3) -0.001(4)
C39 0.056(4) 0.053(4) 0.037(4) -0.008(3) -0.002(3) -0.005(3)
C40 0.092(6) 0.073(5) 0.051(4) -0.024(4) 0.022(4) -0.035(5)
C41 0.121(8) 0.080(6) 0.065(5) -0.033(5) 0.036(5) -0.058(6)
C42 0.102(6) 0.063(5) 0.049(4) -0.022(4) 0.032(4) -0.026(5)
C43 0.115(7) 0.064(5) 0.058(5) -0.030(4) 0.018(5) -0.024(5)
C44 0.079(5) 0.054(4) 0.046(4) -0.010(3) 0.008(4) -0.012(4)
C48 0.039(3) 0.052(4) 0.034(3) -0.004(3) -0.008(3) 0.005(3)
C49 0.051(4) 0.048(4) 0.028(3) -0.001(3) -0.011(3) -0.003(3)
C50 0.061(4) 0.056(4) 0.037(3) -0.009(3) -0.004(3) -0.015(3)
C51 0.094(6) 0.073(5) 0.030(3) 0.001(3) -0.006(4) -0.027(4)
C52 0.157(9) 0.078(6) 0.035(4) 0.004(4) -0.033(5) -0.052(6)
C53 0.192(11) 0.081(6) 0.049(5) 0.012(4) -0.064(6) -0.069(7)
C54 0.096(6) 0.061(5) 0.053(4) 0.003(4) -0.032(4) -0.027(4)
C68 0.087(8) 0.102(9) 0.289(19) -0.074(11) 0.034(10) -0.035(7)
C76 0.43(3) 0.120(11) 0.060(7) 0.014(7) 0.051(11) 0.113(14)
O1 0.072(3) 0.078(3) 0.031(2) -0.023(2) 0.005(2) -0.019(3)
O1W 0.046(3) 0.080(4) 0.059(3) -0.032(3) -0.011(2) -0.001(2)
O2 0.074(3) 0.087(4) 0.045(3) -0.040(3) -0.011(2) 0.004(3)
O3 0.277(10) 0.095(5) 0.047(3) 0.018(3) -0.068(5) -0.093(6)
O4 0.216(8) 0.103(5) 0.062(4) -0.049(4) 0.074(5) -0.075(5)
O5 0.048(3) 0.083(4) 0.044(3) -0.029(2) -0.008(2) 0.002(2)
O6 0.051(3) 0.082(3) 0.032(2) -0.019(2) -0.008(2) 0.002(2)
O7 0.048(3) 0.060(3) 0.042(3) -0.024(2) -0.011(2) 0.002(2)
O8 0.056(3) 0.098(4) 0.066(3) -0.046(3) -0.027(3) 0.023(3)
O9 0.076(3) 0.060(3) 0.043(3) 0.006(2) -0.020(2) -0.015(3)
O10 0.051(3) 0.052(3) 0.037(2) -0.011(2) -0.0189(19) -0.003(2)
O11 0.069(3) 0.058(3) 0.045(3) -0.001(2) 0.012(2) -0.011(3)
O12 0.142(6) 0.102(5) 0.055(4) -0.034(3) 0.017(4) -0.046(4)

loop_
_atom_type_symbol
_atom_type_description
_atom_type_scat_dispersion_real
_atom_type_scat_dispersion_imag
_atom_type_scat_source
C C 0.0033 0.0016 'International Tables Vol C Tables 4.2.6.8 and 6.1.1.4'
H H 0.0000 0.0000 'International Tables Vol C Tables 4.2.6.8 and 6.1.1.4'
N N 0.0061 0.0033 'International Tables Vol C Tables 4.2.6.8 and 6.1.1.4'
O O 0.0106 0.0060 'International Tables Vol C Tables 4.2.6.8 and 6.1.1.4'
Y Y -2.7962 3.5667 'International Tables Vol C Tables 4.2.6.8 and 6.1.1.4'

loop_
_geom_angle_atom_site_label_1
_geom_angle_atom_site_label_2
_geom_angle_atom_site_label_3
_geom_angle
_geom_angle_site_symmetry_1
_geom_angle_site_symmetry_3
O11 Y1 O9 174.47(18) 1_456 2_675
O11 Y1 O10 89.05(18) 1_456 1_556
O9 Y1 O10 93.89(16) 2_675 1_556
O11 Y1 O1W 85.88(19) 1_456 .
O9 Y1 O1W 89.55(18) 2_675 .
O10 Y1 O1W 155.91(17) 1_556 .
O11 Y1 O7 87.23(17) 1_456 2_676
O9 Y1 O7 88.77(18) 2_675 2_676
O10 Y1 O7 78.46(15) 1_556 2_676
O1W Y1 O7 77.78(16) . 2_676
O11 Y1 O5 98.20(18) 1_456 .
O9 Y1 O5 83.43(17) 2_675 .
O10 Y1 O5 130.75(16) 1_556 .
O1W Y1 O5 73.33(16) . .
O7 Y1 O5 150.08(17) 2_676 .
O11 Y1 O6 89.49(17) 1_456 .
O9 Y1 O6 95.72(18) 2_675 .
O10 Y1 O6 77.40(15) 1_556 .
O1W Y1 O6 126.01(15) . .
O7 Y1 O6 155.68(16) 2_676 .
O5 Y1 O6 54.20(15) . .
O11 Y1 C12 95.81(18) 1_456 .
O9 Y1 C12 88.04(19) 2_675 .
O10 Y1 C12 103.97(18) 1_556 .
O1W Y1 C12 99.97(18) . .
O7 Y1 C12 176.11(18) 2_676 .
O5 Y1 C12 27.03(16) . .
O6 Y1 C12 27.24(17) . .
C76 N1 C68 114.8(12) . .
C76 N1 H80A 109.4 . .
C68 N1 H80A 108.6 . .
C76 N1 H80B 108.3 . .
C68 N1 H80B 107.8 . .
H80A N1 H80B 107.6 . .
C4 C1 C5 108.9(7) . .
C4 C1 C2 108.6(6) . .
C5 C1 C2 109.1(7) . .
C4 C1 C3 110.7(7) . .
C5 C1 C3 107.9(6) . .
C2 C1 C3 111.5(5) . .
O1 C2 C1 112.9(6) . .
O1 C2 H2A 109.0 . .
C1 C2 H2A 109.0 . .
O1 C2 H2B 109.0 . .
C1 C2 H2B 109.0 . .
H2A C2 H2B 107.8 . .
O2 C3 C1 106.9(6) . .
O2 C3 H3A 110.3 . .
C1 C3 H3A 110.3 . .
O2 C3 H3B 110.3 . .
C1 C3 H3B 110.3 . .
H3A C3 H3B 108.6 . .
O3 C4 C1 106.6(7) . .
O3 C4 H4A 110.4 . .
C1 C4 H4A 110.4 . .
O3 C4 H4B 110.4 . .
C1 C4 H4B 110.4 . .
H4A C4 H4B 108.6 . .
O4 C5 C1 106.7(7) . .
O4 C5 H5A 110.4 . .
C1 C5 H5A 110.4 . .
O4 C5 H5B 110.4 . .
C1 C5 H5B 110.4 . .
H5A C5 H5B 108.6 . .
O1 C6 C7 123.9(7) . .
O1 C6 C11 116.3(6) . .
C7 C6 C11 119.8(6) . .
C6 C7 C8 119.2(7) . .
C6 C7 H7A 120.4 . .
C8 C7 H7A 120.4 . .
C9 C8 C7 121.6(6) . .
C9 C8 H8A 119.2 . .
C7 C8 H8A 119.2 . .
C10 C9 C8 118.0(6) . .
C10 C9 C12 120.4(6) . .
C8 C9 C12 121.5(6) . .
C9 C10 C11 121.6(7) . .
C9 C10 H10A 119.2 . .
C11 C10 H10A 119.2 . .
C10 C11 C6 119.9(7) . .
C10 C11 H11A 120.1 . .
C6 C11 H11A 120.1 . .
O5 C12 O6 120.5(6) . .
O5 C12 C9 119.3(6) . .
O6 C12 C9 120.2(6) . .
O5 C12 Y1 60.2(3) . .
O6 C12 Y1 60.5(3) . .
C9 C12 Y1 174.5(5) . .
C18 C13 O2 125.6(7) . .
C18 C13 C14 120.3(6) . .
O2 C13 C14 114.0(6) . .
C15 C14 C13 120.0(7) . .
C15 C14 H14A 120.0 . .
C13 C14 H14A 120.0 . .
C14 C15 C16 121.4(7) . .
C14 C15 H15A 119.3 . .
C16 C15 H15A 119.3 . .
C15 C16 C17 118.1(6) . .
C15 C16 C36 120.4(6) . .
C17 C16 C36 121.5(6) . .
C18 C17 C16 120.7(7) . .
C18 C17 H17A 119.7 . .
C16 C17 H17A 119.7 . .
C13 C18 C17 119.6(7) . .
C13 C18 H18A 120.2 . .
C17 C18 H18A 120.2 . .
O8 C36 O7 123.9(6) . .
O8 C36 C16 116.9(6) . .
O7 C36 C16 119.2(6) . .
O11 C38 O12 124.0(6) . .
O11 C38 C39 120.2(6) . .
O12 C38 C39 115.8(6) . .
C40 C39 C44 118.6(6) . .
C40 C39 C38 120.8(6) . .
C44 C39 C38 120.5(6) . .
C41 C40 C39 120.7(7) . .
C41 C40 H40A 119.7 . .
C39 C40 H40A 119.7 . .
C42 C41 C40 121.9(7) . .
C42 C41 H41A 119.1 . .
C40 C41 H41A 119.1 . .
C41 C42 O4 115.2(7) . .
C41 C42 C43 119.2(7) . .
O4 C42 C43 125.4(7) . .
C42 C43 C44 119.5(7) . .
C42 C43 H43A 120.3 . .
C44 C43 H43A 120.3 . .
C39 C44 C43 120.1(7) . .
C39 C44 H44A 120.0 . .
C43 C44 H44A 120.0 . .
O10 C48 O9 123.5(6) . .
O10 C48 C49 119.0(6) . .
O9 C48 C49 117.4(5) . .
C50 C49 C54 119.4(6) . .
C50 C49 C48 120.7(6) . .
C54 C49 C48 119.9(6) . .
C49 C50 C51 120.5(6) . .
C49 C50 H50A 119.8 . .
C51 C50 H50A 119.8 . .
C52 C51 C50 119.7(7) . .
C52 C51 H51A 120.2 . .
C50 C51 H51A 120.2 . .
C53 C52 O3 114.8(7) . .
C53 C52 C51 119.7(7) . .
O3 C52 C51 125.3(7) . .
C54 C53 C52 121.2(7) . .
C54 C53 H53A 119.4 . .
C52 C53 H53A 119.4 . .
C53 C54 C49 119.3(7) . .
C53 C54 H54A 120.4 . .
C49 C54 H54A 120.4 . .
N1 C68 H68A 109.5 . .
N1 C68 H68B 109.5 . .
H68A C68 H68B 109.5 . .
N1 C68 H68C 109.5 . .
H68A C68 H68C 109.5 . .
H68B C68 H68C 109.5 . .
N1 C76 H76A 109.5 . .
N1 C76 H76B 109.5 . .
H76A C76 H76B 109.5 . .
N1 C76 H76C 109.5 . .
H76A C76 H76C 109.5 . .
H76B C76 H76C 109.5 . .
C6 O1 C2 119.3(5) . .
Y1 O1W H1WA 109.2 . .
Y1 O1W H1WB 109.3 . .
H1WA O1W H1WB 109.5 . .
C13 O2 C3 117.3(6) . .
C52 O3 C4 119.7(6) . .
C42 O4 C5 120.6(6) . .
C12 O5 Y1 92.7(4) . .
C12 O6 Y1 92.3(4) . .
C36 O7 Y1 136.4(4) . 2_676
C48 O9 Y1 165.7(4) . 2_675
C48 O10 Y1 134.7(4) . 1_554
C38 O11 Y1 146.9(5) . 1_654

loop_
_geom_bond_atom_site_label_1
_geom_bond_atom_site_label_2
_geom_bond_distance
_geom_bond_site_symmetry_2
Y1 O11 2.198(5) 1_456
Y1 O9 2.218(5) 2_675
Y1 O10 2.248(4) 1_556
Y1 O1W 2.303(4) .
Y1 O7 2.319(4) 2_676
Y1 O5 2.393(4) .
Y1 O6 2.399(5) .
Y1 C12 2.754(6) .
N1 C76 1.413(12) .
N1 C68 1.409(11) .
N1 H80A 0.9600 .
N1 H80B 0.9599 .
C1 C4 1.511(12) .
C1 C5 1.534(12) .
C1 C2 1.547(10) .
C1 C3 1.553(9) .
C2 O1 1.435(8) .
C2 H2A 0.9700 .
C2 H2B 0.9700 .
C3 O2 1.415(8) .
C3 H3A 0.9700 .
C3 H3B 0.9700 .
C4 O3 1.408(9) .
C4 H4A 0.9700 .
C4 H4B 0.9700 .
C5 O4 1.452(9) .
C5 H5A 0.9700 .
C5 H5B 0.9700 .
C6 O1 1.376(7) .
C6 C7 1.379(9) .
C6 C11 1.391(11) .
C7 C8 1.390(9) .
C7 H7A 0.9300 .
C8 C9 1.385(10) .
C8 H8A 0.9300 .
C9 C10 1.378(9) .
C9 C12 1.488(8) .
C10 C11 1.373(10) .
C10 H10A 0.9300 .
C11 H11A 0.9300 .
C12 O5 1.253(8) .
C12 O6 1.262(7) .
C13 C18 1.361(10) .
C13 O2 1.374(7) .
C13 C14 1.387(10) .
C14 C15 1.367(9) .
C14 H14A 0.9300 .
C15 C16 1.377(9) .
C15 H15A 0.9300 .
C16 C17 1.398(9) .
C16 C36 1.485(8) .
C17 C18 1.393(9) .
C17 H17A 0.9300 .
C18 H18A 0.9300 .
C36 O8 1.242(7) .
C36 O7 1.268(8) .
C38 O11 1.225(8) .
C38 O12 1.242(8) .
C38 C39 1.501(9) .
C39 C40 1.367(9) .
C39 C44 1.371(9) .
C40 C41 1.357(10) .
C40 H40A 0.9300 .
C41 C42 1.325(10) .
C41 H41A 0.9300 .
C42 O4 1.368(8) .
C42 C43 1.387(10) .
C43 C44 1.385(10) .
C43 H43A 0.9300 .
C44 H44A 0.9300 .
C48 O10 1.243(7) .
C48 O9 1.267(7) .
C48 C49 1.486(8) .
C49 C50 1.360(8) .
C49 C54 1.399(9) .
C50 C51 1.388(9) .
C50 H50A 0.9300 .
C51 C52 1.370(10) .
C51 H51A 0.9300 .
C52 C53 1.362(11) .
C52 O3 1.369(9) .
C53 C54 1.366(10) .
C53 H53A 0.9300 .
C54 H54A 0.9300 .
C68 H68A 0.9600 .
C68 H68B 0.9600 .
C68 H68C 0.9600 .
C76 H76A 0.9600 .
C76 H76B 0.9600 .
C76 H76C 0.9600 .
O1W H1WA 0.8500 .
O1W H1WB 0.8501 .
O7 Y1 2.319(4) 2_676
O9 Y1 2.218(5) 2_675
O10 Y1 2.248(4) 1_554
O11 Y1 2.198(5) 1_654
